data_7244149
loop_
_publ_author_name
'Rixson, Daniel'
'G\"unay Sezer, G\"une\,s'
'Alp, Emre'
'Mahon, Mary F.'
'Burrows, Andrew D.'

_publ_section_title
;
 Synthesis, structures and properties of metal--organic frameworks
 prepared using a semi-rigid tricarboxylate linker
;
_journal_issue 4
_journal_name_full CrystEngComm
_journal_page_first 863
_journal_page_last 876
_journal_paper_doi 10.1039/D1CE01284C
_journal_volume 24
_journal_year 2022
_chemical_formula_moiety 'C10 H11 N O9 Zn2, H2 O, 2(O)'
_chemical_formula_sum 'C10 H17 N O12 Zn2'
_chemical_formula_weight 473.98
_space_group_crystal_system monoclinic
_space_group_IT_number 14
_space_group_name_Hall '-P 2yn'
_space_group_name_H-M_alt 'P 1 21/n 1'
_atom_sites_solution_hydrogens mixed
_atom_sites_solution_primary iterative
_audit_creation_date 2019-01-11
_audit_creation_method
;
Olex2 1.2
(compiled 2018.05.29 svn.r3508 for OlexSys, GUI svn.r5506)
;
_audit_update_record
;
2021-07-19 deposited with the CCDC.	2021-12-20 downloaded from the CCDC.
;
_cell_angle_alpha 90
_cell_angle_beta 96.871(3)
_cell_angle_gamma 90
_cell_formula_units_Z 4
_cell_length_a 7.4213(3)
_cell_length_b 19.3205(6)
_cell_length_c 10.8081(4)
_cell_measurement_reflns_used 5772
_cell_measurement_temperature 150.00(10)
_cell_measurement_theta_max 29.5550
_cell_measurement_theta_min 4.0880
_cell_volume 1538.57(10)
_computing_cell_refinement 'CrysAlisPro 1.171.39.46 (Rigaku OD, 2018)'
_computing_data_collection 'CrysAlisPro 1.171.39.46 (Rigaku OD, 2018)'
_computing_data_reduction 'CrysAlisPro 1.171.39.46 (Rigaku OD, 2018)'
_computing_molecular_graphics 'Olex2 (Dolomanov et al., 2009)'
_computing_publication_material 'Olex2 (Dolomanov et al., 2009)'
_computing_structure_refinement 'ShelXL (Sheldrick, 2015)'
_computing_structure_solution 'olex2.solve (Bourhis et al., 2015)'
_diffrn_ambient_environment N~2~
_diffrn_ambient_temperature 150.00(10)
_diffrn_detector 'CCD plate'
_diffrn_detector_area_resol_mean 8.0734
_diffrn_detector_type EosS2
_diffrn_measured_fraction_theta_full 0.996
_diffrn_measured_fraction_theta_max 0.997
_diffrn_measurement_device 'four-circle diffractometer'
_diffrn_measurement_device_type 'New Xcalibur, EosS2'
_diffrn_measurement_method '\w scans'
_diffrn_radiation_monochromator graphite
_diffrn_radiation_probe x-ray
_diffrn_radiation_type MoK\a
_diffrn_radiation_wavelength 0.71073
_diffrn_reflns_av_R_equivalents 0.0393
_diffrn_reflns_av_unetI/netI 0.0389
_diffrn_reflns_Laue_measured_fraction_full 0.996
_diffrn_reflns_Laue_measured_fraction_max 0.997
_diffrn_reflns_limit_h_max 9
_diffrn_reflns_limit_h_min -9
_diffrn_reflns_limit_k_max 25
_diffrn_reflns_limit_k_min -24
_diffrn_reflns_limit_l_max 14
_diffrn_reflns_limit_l_min -14
_diffrn_reflns_number 12808
_diffrn_reflns_point_group_measured_fraction_full 0.996
_diffrn_reflns_point_group_measured_fraction_max 0.997
_diffrn_reflns_theta_full 25.242
_diffrn_reflns_theta_max 27.479
_diffrn_reflns_theta_min 3.332
_diffrn_source 'fine-focus sealed X-ray tube'
_diffrn_source_type 'Enhance (Mo) X-ray Source'
_exptl_absorpt_coefficient_mu 3.186
_exptl_absorpt_correction_T_max 1.00000
_exptl_absorpt_correction_T_min 0.81256
_exptl_absorpt_correction_type multi-scan
_exptl_absorpt_process_details
;
CrysAlisPro 1.171.39.46 (Rigaku Oxford Diffraction, 2018)
Empirical absorption correction using spherical harmonics,
 implemented in SCALE3 ABSPACK scaling algorithm.
;
_exptl_crystal_colour 'light tan'
_exptl_crystal_density_diffrn 2.046
_exptl_crystal_description block
_exptl_crystal_F_000 960
_exptl_crystal_size_max 0.277
_exptl_crystal_size_mid 0.239
_exptl_crystal_size_min 0.105
_refine_diff_density_max 1.599
_refine_diff_density_min -0.487
_refine_diff_density_rms 0.103
_refine_ls_extinction_method none
_refine_ls_goodness_of_fit_ref 1.081
_refine_ls_hydrogen_treatment mixed
_refine_ls_matrix_type full
_refine_ls_number_parameters 278
_refine_ls_number_reflns 3507
_refine_ls_number_restraints 40
_refine_ls_restrained_S_all 1.079
_refine_ls_R_factor_all 0.0391
_refine_ls_R_factor_gt 0.0323
_refine_ls_shift/su_max 0.001
_refine_ls_shift/su_mean 0.000
_refine_ls_structure_factor_coef Fsqd
_refine_ls_weighting_details 'w=1/[\s^2^(Fo^2^)+(0.0315P)^2^+2.3458P] where P=(Fo^2^+2Fc^2^)/3'
_refine_ls_weighting_scheme calc
_refine_ls_wR_factor_gt 0.0774
_refine_ls_wR_factor_ref 0.0808
_reflns_Friedel_coverage 0.000
_reflns_number_gt 3070
_reflns_number_total 3507
_reflns_threshold_expression 'I > 2\s(I)'
_cod_data_source_file d1ce01284c2.cif
_cod_data_source_block e18adb10
_cod_depositor_comments 'Adding full bibliography for 7244143--7244152.cif.'
_cod_database_code 7244149
_shelxl_version_number 2014-3
_chemical_oxdiff_usercomment 'Very light tan block'
_shelx_space_group_comment
;
The symmetry employed for this shelxl refinement is uniquely defined
by the following loop, which should always be used as a source of
symmetry information in preference to the above space-group names.
They are only intended as comments.
;
_olex2_refinement_description
;
1. Fixed Uiso
 At 1.2 times of:
  All C(H) groups, All C(H,H) groups
 At 1.5 times of:
  All H(H,H,H) groups, All O(H) groups, All O(H,H,H) groups
2. Restrained distances
 N1-H1
 0.98 with sigma of 0.005
 O9-H9
 0.98 with sigma of 0.005
 O8-H8A = O8-H8B = O10-H10B
 0.98 with sigma of 0.005
 O10-H10A
 0.98 with sigma of 0.005
 O7-H7A = O7-H7B
 0.98 with sigma of 0.005
 H7B-H7A
 1.55 with sigma of 0.009
 H8A-H8B
 1.55 with sigma of 0.005
3. Uiso/Uaniso restraints and constraints
O11A \\sim O12 \\sim O11 \\sim O12A \\sim O11B: within 2A with sigma of 0.02
and sigma for terminal atoms of 0.01
4. Others
 Fixed Sof: O11A(0.65) O12(0.8) O11(0.25) O12A(0.1) O11B(0.2)
5.a Secondary CH2 refined with riding coordinates:
 C2(H2A,H2B)
5.b Aromatic/amide H refined with riding coordinates:
 C4(H4), C7(H7), C10(H10)
;
_olex2_submission_special_instructions 'No special instructions were received'

loop_
_space_group_symop_operation_xyz
'x, y, z'
'-x+1/2, y+1/2, -z+1/2'
'-x, -y, -z'
'x-1/2, -y-1/2, z-1/2'

loop_
_atom_site_label
_atom_site_type_symbol
_atom_site_fract_x
_atom_site_fract_y
_atom_site_fract_z
_atom_site_U_iso_or_equiv
_atom_site_adp_type
_atom_site_occupancy
_atom_site_site_symmetry_order
_atom_site_calc_flag
_atom_site_refinement_flags_posn
_atom_site_refinement_flags_adp
_atom_site_refinement_flags_occupancy
_atom_site_disorder_assembly
_atom_site_disorder_group
Zn1 Zn 0.75518(4) 0.56904(2) 0.30008(3) 0.01056(10) Uani 1 1 d . . . . .
Zn2 Zn 1.03115(4) 0.44993(2) 0.39210(3) 0.01116(10) Uani 1 1 d . . . . .
O1 O 1.0356(3) 0.54652(10) 0.28273(19) 0.0133(4) Uani 1 1 d . . . . .
O2 O 1.2255(3) 0.52787(12) 0.1418(2) 0.0192(5) Uani 1 1 d . . . . .
O3 O 0.5292(3) 0.85648(10) 0.0296(2) 0.0174(5) Uani 1 1 d . . . . .
O4 O 0.2891(3) 0.83643(10) -0.1122(2) 0.0159(5) Uani 1 1 d . . . . .
O5 O 0.1301(3) 0.59347(10) -0.23620(19) 0.0150(4) Uani 1 1 d . . . . .
O6 O 0.3508(3) 0.51404(10) -0.1963(2) 0.0155(4) Uani 1 1 d . . . . .
O7 O 0.4797(3) 0.60229(13) 0.2909(2) 0.0248(5) Uani 1 1 d D . . . .
H7A H 0.446(5) 0.6493(6) 0.264(3) 0.037 Uiso 1 1 d DR . . . .
H7B H 0.392(4) 0.5720(12) 0.243(3) 0.037 Uiso 1 1 d DR . . . .
H10A H 0.573(6) 0.388(2) 0.5491(13) 0.037 Uiso 1 1 d DR . . . .
O8 O 1.2617(3) 0.41708(12) 0.3098(2) 0.0200(5) Uani 1 1 d D . . . .
O9 O 0.8194(3) 0.50882(10) 0.45396(18) 0.0116(4) Uani 1 1 d D . . . .
H9 H 0.722(3) 0.4768(13) 0.468(3) 0.017 Uiso 1 1 d DR . . . .
N1 N 0.8115(3) 0.62438(12) 0.1302(2) 0.0113(5) Uani 1 1 d D . . . .
H1 H 0.878(4) 0.6654(10) 0.164(3) 0.011(8) Uiso 1 1 d D . . . .
H8A H 1.296(3) 0.4544(12) 0.256(2) 0.017 Uiso 1 1 d DR . . . .
H8B H 1.375(2) 0.4047(14) 0.361(2) 0.017 Uiso 1 1 d DR . . . .
H10B H 0.7181(15) 0.3651(17) 0.462(3) 0.017 Uiso 1 1 d DR . . . .
C1 C 1.0802(4) 0.55012(14) 0.1730(3) 0.0134(6) Uani 1 1 d . . . . .
C2 C 0.9447(4) 0.58243(16) 0.0731(3) 0.0150(6) Uani 1 1 d . . . . .
H2A H 1.0084 0.6114 0.0192 0.018 Uiso 1 1 calc R . . . .
H2B H 0.8824 0.5462 0.0226 0.018 Uiso 1 1 calc R . . . .
C3 C 0.6587(4) 0.64699(15) 0.0457(3) 0.0117(6) Uani 1 1 d . . . . .
C4 C 0.6152(4) 0.71710(14) 0.0428(3) 0.0124(6) Uani 1 1 d . . . . .
H4 H 0.6857 0.7481 0.0936 0.015 Uiso 1 1 calc R . . . .
C5 C 0.4665(4) 0.74083(14) -0.0361(3) 0.0126(6) Uani 1 1 d . . . . .
C6 C 0.4249(4) 0.81725(14) -0.0402(3) 0.0126(6) Uani 1 1 d . . . . .
C7 C 0.3581(4) 0.69487(15) -0.1100(3) 0.0132(6) Uani 1 1 d . . . . .
H7 H 0.2581 0.7109 -0.1622 0.016 Uiso 1 1 calc R . . . .
C8 C 0.3996(4) 0.62439(14) -0.1059(3) 0.0111(6) Uani 1 1 d . . . . .
C9 C 0.2842(4) 0.57321(14) -0.1860(3) 0.0123(6) Uani 1 1 d . . . . .
C10 C 0.5506(4) 0.60050(14) -0.0285(3) 0.0118(6) Uani 1 1 d . . . . .
H10 H 0.5792 0.5536 -0.0265 0.014 Uiso 1 1 calc R . . . .
O11A O 0.4008(11) 0.7655(3) 0.2912(9) 0.052(2) Uani 0.65 1 d . U P A 1
O12 O 0.0656(5) 0.74472(17) 0.1175(5) 0.0610(14) Uani 0.8 1 d . U P B 1
O11 O 0.407(3) 0.8016(10) 0.318(2) 0.076(5) Uani 0.25 1 d . U P C 2
O12A O 0.233(5) 0.6954(16) 0.203(4) 0.059(6) Uani 0.1 1 d . U P D 2
O11B O 0.374(4) 0.7406(12) 0.272(3) 0.055(5) Uani 0.2 1 d . U P E 5
O10 O 0.5909(3) 0.37822(15) 0.4625(2) 0.0323(6) Uani 1 1 d D . . . .

loop_
_atom_site_aniso_label
_atom_site_aniso_U_11
_atom_site_aniso_U_22
_atom_site_aniso_U_33
_atom_site_aniso_U_23
_atom_site_aniso_U_13
_atom_site_aniso_U_12
Zn1 0.01143(17) 0.00771(16) 0.01135(18) -0.00105(12) -0.00351(12) 0.00073(12)
Zn2 0.01219(17) 0.00845(16) 0.01166(18) -0.00066(12) -0.00343(13) 0.00093(12)
O1 0.0117(10) 0.0134(10) 0.0140(11) 0.0000(8) -0.0014(8) 0.0023(8)
O2 0.0125(11) 0.0276(12) 0.0168(11) -0.0020(9) -0.0008(9) 0.0034(9)
O3 0.0177(11) 0.0098(9) 0.0218(12) -0.0038(9) -0.0091(9) 0.0021(8)
O4 0.0189(11) 0.0086(9) 0.0180(11) 0.0031(8) -0.0070(9) -0.0002(8)
O5 0.0140(10) 0.0127(10) 0.0162(11) -0.0025(8) -0.0068(8) 0.0014(8)
O6 0.0168(11) 0.0094(9) 0.0182(11) -0.0015(8) -0.0064(9) 0.0004(8)
O7 0.0138(11) 0.0333(13) 0.0260(13) -0.0100(11) -0.0026(9) 0.0016(10)
O8 0.0173(11) 0.0232(12) 0.0188(12) 0.0004(9) -0.0006(9) 0.0059(9)
O9 0.0126(10) 0.0085(9) 0.0128(10) 0.0003(8) -0.0025(8) -0.0019(8)
N1 0.0116(12) 0.0102(11) 0.0107(12) -0.0013(9) -0.0042(9) 0.0003(9)
C1 0.0130(14) 0.0101(13) 0.0157(15) -0.0022(11) -0.0037(12) -0.0025(11)
C2 0.0134(14) 0.0168(14) 0.0140(15) 0.0000(12) -0.0013(11) 0.0039(12)
C3 0.0115(14) 0.0132(13) 0.0095(14) 0.0015(11) -0.0019(11) 0.0013(11)
C4 0.0149(14) 0.0103(13) 0.0110(14) -0.0020(11) -0.0021(11) -0.0019(11)
C5 0.0154(14) 0.0100(13) 0.0120(14) -0.0008(11) -0.0002(11) 0.0008(11)
C6 0.0141(14) 0.0105(13) 0.0126(14) 0.0023(11) 0.0000(11) 0.0007(11)
C7 0.0158(14) 0.0121(13) 0.0107(14) 0.0003(11) -0.0028(11) 0.0010(11)
C8 0.0125(14) 0.0107(13) 0.0095(13) 0.0011(11) -0.0013(11) -0.0016(11)
C9 0.0173(15) 0.0113(13) 0.0080(13) 0.0003(11) -0.0007(11) -0.0033(11)
C10 0.0152(14) 0.0095(13) 0.0105(14) 0.0000(11) 0.0008(11) 0.0008(11)
O11A 0.053(4) 0.018(4) 0.090(6) 0.001(4) 0.028(4) -0.006(4)
O12 0.0276(19) 0.0174(16) 0.143(4) -0.017(2) 0.031(2) -0.0081(14)
O11 0.077(9) 0.048(9) 0.102(11) 0.001(10) 0.009(9) -0.004(10)
O12A 0.056(12) 0.034(11) 0.096(14) -0.001(12) 0.042(12) -0.011(10)
O11B 0.055(10) 0.040(12) 0.078(11) 0.010(11) 0.040(9) 0.006(10)
O10 0.0205(13) 0.0503(17) 0.0262(14) 0.0064(12) 0.0031(11) 0.0033(12)

loop_
_atom_type_symbol
_atom_type_description
_atom_type_scat_dispersion_real
_atom_type_scat_dispersion_imag
_atom_type_scat_source
C C 0.0033 0.0016 'International Tables Vol C Tables 4.2.6.8 and 6.1.1.4'
H H 0.0000 0.0000 'International Tables Vol C Tables 4.2.6.8 and 6.1.1.4'
N N 0.0061 0.0033 'International Tables Vol C Tables 4.2.6.8 and 6.1.1.4'
O O 0.0106 0.0060 'International Tables Vol C Tables 4.2.6.8 and 6.1.1.4'
Zn Zn 0.2839 1.4301 'International Tables Vol C Tables 4.2.6.8 and 6.1.1.4'

loop_
_geom_angle_atom_site_label_1
_geom_angle_atom_site_label_2
_geom_angle_atom_site_label_3
_geom_angle
_geom_angle_site_symmetry_1
_geom_angle_site_symmetry_3
_geom_angle_publ_flag
O1 Zn1 N1 75.20(8) . . ?
O4 Zn1 O1 98.79(8) 4_676 . ?
O4 Zn1 O6 163.67(8) 4_676 3_665 ?
O4 Zn1 O7 79.53(9) 4_676 . ?
O4 Zn1 N1 85.91(9) 4_676 . ?
O6 Zn1 O1 96.03(8) 3_665 . ?
O6 Zn1 O7 84.72(9) 3_665 . ?
O6 Zn1 N1 91.28(9) 3_665 . ?
O7 Zn1 O1 170.40(9) . . ?
O7 Zn1 N1 95.22(9) . . ?
O9 Zn1 O1 79.74(8) . . ?
O9 Zn1 O4 97.28(8) . 4_676 ?
O9 Zn1 O6 92.08(8) . 3_665 ?
O9 Zn1 O7 109.82(9) . . ?
O9 Zn1 N1 154.93(9) . . ?
O1 Zn2 Zn2 83.61(5) . 3_766 ?
O3 Zn2 Zn2 100.22(7) 2_645 3_766 ?
O3 Zn2 O1 167.01(8) 2_645 . ?
O3 Zn2 O5 81.41(8) 2_645 3_665 ?
O3 Zn2 O8 97.82(9) 2_645 . ?
O3 Zn2 O9 97.75(8) 2_645 . ?
O5 Zn2 Zn2 136.26(6) 3_665 3_766 ?
O5 Zn2 O1 87.25(8) 3_665 . ?
O8 Zn2 Zn2 134.59(6) . 3_766 ?
O8 Zn2 O1 87.93(8) . . ?
O8 Zn2 O5 87.44(8) . 3_665 ?
O9 Zn2 Zn2 42.48(6) 3_766 3_766 ?
O9 Zn2 Zn2 40.88(5) . 3_766 ?
O9 Zn2 O1 93.70(8) 3_766 . ?
O9 Zn2 O1 76.93(7) . . ?
O9 Zn2 O3 97.48(8) 3_766 2_645 ?
O9 Zn2 O5 178.21(8) 3_766 3_665 ?
O9 Zn2 O5 95.39(8) . 3_665 ?
O9 Zn2 O8 94.11(8) 3_766 . ?
O9 Zn2 O8 164.42(8) . . ?
O9 Zn2 O9 83.36(8) 3_766 . ?
Zn1 O1 Zn2 92.73(8) . . ?
C1 O1 Zn1 115.60(18) . . ?
C1 O1 Zn2 124.55(18) . . ?
C6 O3 Zn2 128.33(19) . 2_655 ?
C6 O4 Zn1 126.38(19) . 4_575 ?
C9 O5 Zn2 127.79(19) . 3_665 ?
C9 O6 Zn1 128.97(19) . 3_665 ?
Zn1 O7 H7A 120(2) . . ?
Zn1 O7 H7B 115(2) . . ?
H7A O7 H7B 105.7(10) . . ?
Zn2 O8 H8A 108.0(18) . . ?
Zn2 O8 H8B 121.3(18) . . ?
H8A O8 H8B 104.5(7) . . ?
Zn1 O9 Zn2 119.45(9) . 3_766 ?
Zn1 O9 Zn2 99.17(9) . . ?
Zn1 O9 H9 112(2) . . ?
Zn2 O9 Zn2 96.64(8) 3_766 . ?
Zn2 O9 H9 117(2) 3_766 . ?
Zn2 O9 H9 108(2) . . ?
Zn1 N1 H1 102.8(19) . . ?
C2 N1 Zn1 106.60(17) . . ?
C2 N1 H1 105.6(19) . . ?
C3 N1 Zn1 117.52(18) . . ?
C3 N1 H1 108.1(18) . . ?
C3 N1 C2 114.9(2) . . ?
O1 C1 C2 117.5(3) . . ?
O2 C1 O1 124.4(3) . . ?
O2 C1 C2 118.1(3) . . ?
N1 C2 C1 110.5(2) . . ?
N1 C2 H2A 109.6 . . ?
N1 C2 H2B 109.6 . . ?
C1 C2 H2A 109.6 . . ?
C1 C2 H2B 109.6 . . ?
H2A C2 H2B 108.1 . . ?
C4 C3 N1 118.3(2) . . ?
C4 C3 C10 119.9(3) . . ?
C10 C3 N1 121.8(3) . . ?
C3 C4 H4 120.0 . . ?
C5 C4 C3 120.0(3) . . ?
C5 C4 H4 120.0 . . ?
C4 C5 C6 119.1(3) . . ?
C7 C5 C4 120.4(3) . . ?
C7 C5 C6 120.5(3) . . ?
O3 C6 C5 117.4(2) . . ?
O4 C6 O3 125.6(3) . . ?
O4 C6 C5 117.0(3) . . ?
C5 C7 H7 120.1 . . ?
C5 C7 C8 119.7(3) . . ?
C8 C7 H7 120.1 . . ?
C7 C8 C9 120.8(3) . . ?
C10 C8 C7 120.0(3) . . ?
C10 C8 C9 119.1(2) . . ?
O5 C9 C8 117.6(2) . . ?
O6 C9 O5 126.0(3) . . ?
O6 C9 C8 116.4(2) . . ?
C3 C10 C8 119.9(3) . . ?
C3 C10 H10 120.1 . . ?
C8 C10 H10 120.1 . . ?
H10A O10 H10B 107(3) . . ?

loop_
_geom_bond_atom_site_label_1
_geom_bond_atom_site_label_2
_geom_bond_distance
_geom_bond_site_symmetry_2
_geom_bond_publ_flag
Zn1 O1 2.156(2) . ?
Zn1 O4 2.059(2) 4_676 ?
Zn1 O6 2.060(2) 3_665 ?
Zn1 O7 2.134(2) . ?
Zn1 O9 2.0390(19) . ?
Zn1 N1 2.208(2) . ?
Zn2 Zn2 3.1074(7) 3_766 ?
Zn2 O1 2.211(2) . ?
Zn2 O3 2.066(2) 2_645 ?
Zn2 O5 2.119(2) 3_665 ?
Zn2 O8 2.118(2) . ?
Zn2 O9 2.0475(19) 3_766 ?
Zn2 O9 2.113(2) . ?
O1 C1 1.271(4) . ?
O2 C1 1.244(4) . ?
O3 Zn2 2.066(2) 2_655 ?
O3 C6 1.266(3) . ?
O4 Zn1 2.059(2) 4_575 ?
O4 C6 1.253(3) . ?
O5 Zn2 2.119(2) 3_665 ?
O5 C9 1.267(3) . ?
O6 Zn1 2.060(2) 3_665 ?
O6 C9 1.256(3) . ?
O7 H7A 0.977(5) . ?
O7 H7B 0.977(5) . ?
O8 H8A 0.980(5) . ?
O8 H8B 0.978(5) . ?
O9 Zn2 2.0475(19) 3_766 ?
O9 H9 0.977(5) . ?
N1 H1 0.978(5) . ?
N1 C2 1.469(4) . ?
N1 C3 1.436(3) . ?
C1 C2 1.519(4) . ?
C2 H2A 0.9700 . ?
C2 H2B 0.9700 . ?
C3 C4 1.392(4) . ?
C3 C10 1.393(4) . ?
C4 H4 0.9300 . ?
C4 C5 1.389(4) . ?
C5 C6 1.508(4) . ?
C5 C7 1.386(4) . ?
C7 H7 0.9300 . ?
C7 C8 1.395(4) . ?
C8 C9 1.511(4) . ?
C8 C10 1.395(4) . ?
C10 H10 0.9300 . ?
O10 H10A 0.979(5) . ?
O10 H10B 0.978(5) . ?

loop_
_geom_hbond_atom_site_label_D
_geom_hbond_atom_site_label_H
_geom_hbond_atom_site_label_A
_geom_hbond_distance_DH
_geom_hbond_distance_HA
_geom_hbond_distance_DA
_geom_hbond_angle_DHA
_geom_hbond_site_symmetry_A
O7 H7A O12A 0.977(5) 1.87(4) 2.66(4) 136(3) .
O7 H7A O11B 0.977(5) 1.85(3) 2.79(2) 160(4) .
O7 H7B O2 0.977(5) 1.767(8) 2.737(3) 172(3) 1_455
O10 H10A O7 0.979(5) 1.829(8) 2.803(4) 173(4) 3_666
O9 H9 O10 0.977(5) 2.136(16) 3.048(3) 155(3) .
N1 H1 O12 0.978(5) 2.17(2) 3.007(4) 143(3) 1_655
O8 H8A O2 0.980(5) 1.910(13) 2.799(3) 149(2) .
O8 H8B O10 0.978(5) 1.902(6) 2.879(3) 178(2) 1_655
O10 H10B O3 0.978(5) 1.874(9) 2.842(3) 170(3) 2_645
